data_7211518
loop_
_publ_author_name
'Mol\<canov, Kre\<simir'
'Koji\'c-Prodi\'c, Biserka'

_publ_section_title
;
 Salts and co-crystals of chloranilic acid with organic bases: is it
 possible to predict a salt formation?
;
_journal_issue 3
_journal_name_full CrystEngComm
_journal_page_first 925
_journal_paper_doi 10.1039/b908492d
_journal_volume 12
_journal_year 2010
_chemical_formula_moiety 'C6 H8 N, C6 H Cl2 O4'
_chemical_formula_sum 'C12 H9 Cl2 N O4'
_chemical_formula_weight 302.11
_space_group_IT_number 14
_symmetry_cell_setting monoclinic
_symmetry_space_group_name_Hall '-P 2ybc'
_symmetry_space_group_name_H-M 'P 1 21/c 1'
_audit_creation_date 2008-02-11T12:43:05-00:00
_audit_creation_method 'WinGX routine CIF_UPDATE'
_cell_angle_alpha 90
_cell_angle_beta 103.206(1)
_cell_angle_gamma 90
_cell_formula_units_Z 4
_cell_length_a 7.1312(1)
_cell_length_b 11.8937(1)
_cell_length_c 15.3644(2)
_cell_measurement_reflns_used 8012
_cell_measurement_temperature 293(2)
_cell_measurement_theta_max 75.9707
_cell_measurement_theta_min 2.9483
_cell_volume 1268.69(3)
_computing_cell_refinement
;
CrysAlis RED, Oxford Diffraction Ltd.,
Version 1.171.32.11 (release 31-10-2007 CrysAlis171 .NET)
(compiled Oct 31 2007,17:16:07)
;
_computing_data_collection
;
CrysAlis CCD, Oxford Diffraction Ltd.,
Version 1.171.32.11 (release 31-10-2007 CrysAlis171 .NET)
(compiled Oct 31 2007,17:16:07)
;
_computing_data_reduction
;
CrysAlis RED, Oxford Diffraction Ltd.,
Version 1.171.32.11 (release 31-10-2007 CrysAlis171 .NET)
(compiled Oct 31 2007,17:16:07)
;
_computing_molecular_graphics 'Ortep-3 for Windows (Farrugia, 1997)'
_computing_publication_material 'WinGX publication routines (Farrugia, 1999)'
_computing_structure_refinement 'SHELXL-97 (Sheldrick, 1997)'
_computing_structure_solution 'SHELXS-97 (Sheldrick, 1997)'
_diffrn_detector_area_resol_mean 10.4323
_diffrn_measured_fraction_theta_full 0.981
_diffrn_measured_fraction_theta_max 0.981
_diffrn_measurement_device_type 'Oxford Xcalibur Nova'
_diffrn_measurement_method
;
CCD detector
;
_diffrn_radiation_monochromator graphite
_diffrn_radiation_probe x-ray
_diffrn_radiation_source 'Enhance (Cu) X-ray Source'
_diffrn_radiation_type CuK\a
_diffrn_radiation_wavelength 1.54184
_diffrn_reflns_av_R_equivalents 0.0205
_diffrn_reflns_limit_h_max 7
_diffrn_reflns_limit_h_min -8
_diffrn_reflns_limit_k_max 14
_diffrn_reflns_limit_k_min -14
_diffrn_reflns_limit_l_max 19
_diffrn_reflns_limit_l_min -18
_diffrn_reflns_number 12298
_diffrn_reflns_theta_full 76.27
_diffrn_reflns_theta_max 76.27
_diffrn_reflns_theta_min 4.75
_exptl_absorpt_coefficient_mu 4.715
_exptl_absorpt_correction_T_max 0.6900
_exptl_absorpt_correction_T_min 0.4482
_exptl_absorpt_correction_type multi-scan
_exptl_absorpt_process_details
;
CrysAlis RED, Oxford Diffraction Ltd.,
Version 1.171.32.11 (release 31-10-2007 CrysAlis171 .NET)
(compiled Oct 31 2007,17:16:07)
Empirical absorption correction using spherical harmonics,
implemented in SCALE3 ABSPACK scaling algorithm.
;
_exptl_crystal_colour red
_exptl_crystal_density_diffrn 1.582
_exptl_crystal_density_method 'not measured'
_exptl_crystal_description rod
_exptl_crystal_F_000 616
_exptl_crystal_size_max 0.25
_exptl_crystal_size_mid 0.09
_exptl_crystal_size_min 0.08
_refine_diff_density_max 0.293
_refine_diff_density_min -0.317
_refine_ls_extinction_method none
_refine_ls_goodness_of_fit_ref 1.067
_refine_ls_hydrogen_treatment refall
_refine_ls_matrix_type full
_refine_ls_number_parameters 198
_refine_ls_number_reflns 2607
_refine_ls_number_restraints 7
_refine_ls_restrained_S_all 1.284
_refine_ls_R_factor_gt 0.0337
_refine_ls_shift/su_max 0.01
_refine_ls_structure_factor_coef Fsqd
_refine_ls_weighting_details 'calc w=1/[\s^2^(Fo^2^)+(0.0670P)^2^+0.1892P] where P=(Fo^2^+2Fc^2^)/3'
_refine_ls_weighting_scheme calc
_refine_ls_wR_factor_ref 0.1005
_reflns_number_gt 2392
_reflns_number_total 2607
_reflns_threshold_expression >2sigma(I)
_cod_data_source_file b908492d.txt
_cod_data_source_block 2-MePy-HCA-monoclinic
_cod_original_formula_sum 'C12 H9 Cl2 N1 O4'
_cod_database_code 7211518

loop_
_symmetry_equiv_pos_as_xyz
'x, y, z'
'-x, y+1/2, -z+1/2'
'-x, -y, -z'
'x, -y-1/2, z-1/2'

loop_
_atom_site_label
_atom_site_type_symbol
_atom_site_fract_x
_atom_site_fract_y
_atom_site_fract_z
_atom_site_U_iso_or_equiv
_atom_site_adp_type
_atom_site_occupancy
_atom_site_calc_flag
_atom_site_refinement_flags
H8 H -0.751(4) 1.339(2) 0.2773(18) 0.063(7) Uiso 1 d .
H9 H -0.868(4) 1.479(2) 0.1717(19) 0.063(7) Uiso 1 d .
H11 H -0.481(4) 1.388(2) 0.039(2) 0.068(8) Uiso 1 d .
H1 H -0.374(4) 1.263(2) 0.1408(16) 0.053(6) Uiso 1 d .
H10 H -0.723(4) 1.504(3) 0.051(2) 0.074(8) Uiso 1 d .
H2 H 0.414(4) 1.087(2) -0.043(2) 0.092(11) Uiso 1 d D
Cl2 Cl 0.12585(7) 0.97002(4) 0.20582(3) 0.05208(18) Uani 1 d .
Cl1 Cl 0.06130(8) 1.31994(5) -0.11009(3) 0.0597(2) Uani 1 d .
O1 O 0.3614(2) 0.98907(13) 0.06928(10) 0.0570(4) Uani 1 d .
O3 O -0.1878(2) 1.30192(13) 0.02079(11) 0.0626(4) Uani 1 d .
O2 O 0.3421(2) 1.14049(14) -0.05922(10) 0.0561(4) Uani 1 d D
O4 O -0.1690(2) 1.15333(14) 0.15379(11) 0.0579(4) Uani 1 d .
N1 N -0.4688(2) 1.30119(13) 0.14565(10) 0.0414(3) Uani 1 d .
C4 C -0.0632(2) 1.23053(15) 0.03022(12) 0.0419(4) Uani 1 d .
C2 C 0.2129(2) 1.14488(15) -0.01035(11) 0.0393(4) Uani 1 d .
C6 C 0.0997(2) 1.06557(14) 0.11883(11) 0.0377(4) Uani 1 d .
C3 C 0.0741(3) 1.22339(15) -0.02544(12) 0.0413(4) Uani 1 d .
C1 C 0.2303(2) 1.05883(14) 0.06320(11) 0.0380(4) Uani 1 d .
C5 C -0.0480(2) 1.14460(15) 0.10719(11) 0.0399(4) Uani 1 d .
C7 C -0.5465(3) 1.28268(16) 0.21594(12) 0.0424(4) Uani 1 d .
C8 C -0.6994(3) 1.34920(19) 0.22514(14) 0.0512(5) Uani 1 d .
C10 C -0.6835(3) 1.44864(18) 0.09290(16) 0.0548(5) Uani 1 d .
C11 C -0.5338(3) 1.38117(18) 0.08493(15) 0.0523(5) Uani 1 d .
C12 C -0.4654(4) 1.1915(2) 0.27952(17) 0.0678(7) Uani 1 d D
H12A H -0.394(3) 1.1355(12) 0.2487(6) 0.102 Uiso 1 calc RD
H12B H -0.5742(11) 1.1513(13) 0.2998(12) 0.102 Uiso 1 calc RD
H12C H -0.372(3) 1.2250(5) 0.3336(9) 0.102 Uiso 1 calc RD
C9 C -0.7671(3) 1.43158(17) 0.16433(15) 0.0533(5) Uani 1 d .

loop_
_atom_site_aniso_label
_atom_site_aniso_U_11
_atom_site_aniso_U_22
_atom_site_aniso_U_33
_atom_site_aniso_U_23
_atom_site_aniso_U_13
_atom_site_aniso_U_12
Cl2 0.0536(3) 0.0565(3) 0.0524(3) 0.01672(19) 0.0251(2) 0.01190(19)
Cl1 0.0645(3) 0.0601(3) 0.0614(3) 0.0253(2) 0.0288(2) 0.0269(2)
O1 0.0533(8) 0.0639(9) 0.0631(9) 0.0206(7) 0.0327(7) 0.0307(7)
O3 0.0568(9) 0.0625(9) 0.0774(10) 0.0185(7) 0.0340(8) 0.0313(7)
O2 0.0564(8) 0.0645(9) 0.0580(8) 0.0239(7) 0.0349(6) 0.0306(7)
O4 0.0529(8) 0.0661(9) 0.0658(9) 0.0135(7) 0.0367(7) 0.0211(7)
N1 0.0355(7) 0.0428(7) 0.0498(8) 0.0013(6) 0.0178(6) 0.0075(6)
C4 0.0374(9) 0.0424(9) 0.0486(9) 0.0008(7) 0.0155(7) 0.0103(7)
C2 0.0379(9) 0.0436(8) 0.0398(8) 0.0038(7) 0.0163(6) 0.0093(7)
C6 0.0369(8) 0.0394(8) 0.0392(8) 0.0030(6) 0.0139(6) 0.0046(6)
C3 0.0412(9) 0.0425(9) 0.0430(8) 0.0068(7) 0.0155(7) 0.0102(7)
C1 0.0356(8) 0.0401(8) 0.0404(8) 0.0028(6) 0.0129(6) 0.0097(6)
C5 0.0362(8) 0.0430(8) 0.0441(8) -0.0008(7) 0.0170(7) 0.0062(6)
C7 0.0386(8) 0.0471(9) 0.0432(8) 0.0014(7) 0.0127(7) 0.0022(7)
C8 0.0518(11) 0.0577(11) 0.0512(10) 0.0014(8) 0.0268(9) 0.0093(9)
C10 0.0557(11) 0.0456(10) 0.0699(13) 0.0163(9) 0.0285(10) 0.0134(9)
C11 0.0511(11) 0.0545(11) 0.0600(11) 0.0130(9) 0.0308(9) 0.0112(9)
C12 0.0579(13) 0.0871(17) 0.0622(13) 0.0289(12) 0.0215(10) 0.0231(12)
C9 0.0515(11) 0.0462(10) 0.0698(13) 0.0009(9) 0.0296(9) 0.0132(8)

loop_
_atom_type_symbol
_atom_type_description
_atom_type_scat_dispersion_real
_atom_type_scat_dispersion_imag
_atom_type_scat_source
C C 0.0181 0.0091 'International Tables Vol C Tables 4.2.6.8 and 6.1.1.4'
H H 0 0 'International Tables Vol C Tables 4.2.6.8 and 6.1.1.4'
O O 0.0492 0.0322 'International Tables Vol C Tables 4.2.6.8 and 6.1.1.4'
S S 0.3331 0.5567 'International Tables Vol C Tables 4.2.6.8 and 6.1.1.4'
Cl Cl 0.3639 0.7018 'International Tables Vol C Tables 4.2.6.8 and 6.1.1.4'
N N 0.0311 0.018 'International Tables Vol C Tables 4.2.6.8 and 6.1.1.4'

loop_
_geom_angle_atom_site_label_1
_geom_angle_atom_site_label_2
_geom_angle_atom_site_label_3
_geom_angle
C2 O2 H2 109(3)
C11 N1 C7 122.50(16)
C11 N1 H1 119.1(17)
C7 N1 H1 118.4(17)
O3 C4 C3 123.24(17)
O3 C4 C5 118.35(15)
C3 C4 C5 118.39(14)
O2 C2 C3 120.93(16)
O2 C2 C1 116.86(14)
C3 C2 C1 122.21(15)
C5 C6 C1 123.25(15)
C5 C6 Cl2 119.15(13)
C1 C6 Cl2 117.60(12)
C2 C3 C4 120.83(16)
C2 C3 Cl1 120.29(13)
C4 C3 Cl1 118.86(13)
O1 C1 C6 125.98(16)
O1 C1 C2 116.31(15)
C6 C1 C2 117.70(14)
O4 C5 C6 125.85(17)
O4 C5 C4 116.57(15)
C6 C5 C4 117.57(14)
N1 C7 C8 118.05(17)
N1 C7 C12 118.63(17)
C8 C7 C12 123.32(18)
C9 C8 C7 120.40(18)
C9 C8 H8 121.5(16)
C7 C8 H8 118.0(16)
C11 C10 C9 118.35(19)
C11 C10 H10 119(2)
C9 C10 H10 123(2)
N1 C11 C10 120.62(18)
N1 C11 H11 119.0(19)
C10 C11 H11 120.4(19)
C7 C12 H12A 109.5
C7 C12 H12B 109.5
H12A C12 H12B 109.5
C7 C12 H12C 109.5
H12A C12 H12C 109.5
H12B C12 H12C 109.5
C8 C9 C10 120.09(18)
C8 C9 H9 120.6(18)
C10 C9 H9 119.3(18)

loop_
_geom_bond_atom_site_label_1
_geom_bond_atom_site_label_2
_geom_bond_distance
Cl2 C6 1.7317(17)
Cl1 C3 1.7216(17)
O1 C1 1.237(2)
O3 C4 1.213(2)
O2 C2 1.316(2)
O2 H2 0.82(2)
O4 C5 1.245(2)
N1 C11 1.339(2)
N1 C7 1.340(2)
N1 H1 0.84(3)
C4 C3 1.442(2)
C4 C5 1.548(2)
C2 C3 1.342(2)
C2 C1 1.509(2)
C6 C5 1.392(2)
C6 C1 1.403(2)
C7 C8 1.380(3)
C7 C12 1.486(3)
C8 C9 1.364(3)
C8 H8 0.96(3)
C10 C11 1.363(3)
C10 C9 1.378(3)
C10 H10 0.92(3)
C11 H11 0.88(3)
C12 H12A 1.0187
C12 H12B 1.0187
C12 H12C 1.0187
C9 H9 0.94(3)

loop_
_geom_torsion_atom_site_label_1
_geom_torsion_atom_site_label_2
_geom_torsion_atom_site_label_3
_geom_torsion_atom_site_label_4
_geom_torsion
O2 C2 C3 C4 -177.79(18)
C1 C2 C3 C4 1.5(3)
O2 C2 C3 Cl1 0.4(3)
C1 C2 C3 Cl1 179.77(13)
O3 C4 C3 C2 177.9(2)
C5 C4 C3 C2 -0.6(3)
O3 C4 C3 Cl1 -0.4(3)
C5 C4 C3 Cl1 -178.90(13)
C5 C6 C1 O1 -178.39(19)
Cl2 C6 C1 O1 1.5(3)
C5 C6 C1 C2 2.5(3)
Cl2 C6 C1 C2 -177.60(13)
O2 C2 C1 O1 -2.3(3)
C3 C2 C1 O1 178.36(19)
O2 C2 C1 C6 176.94(17)
C3 C2 C1 C6 -2.4(3)
C1 C6 C5 O4 179.04(19)
Cl2 C6 C5 O4 -0.9(3)
C1 C6 C5 C4 -1.6(3)
Cl2 C6 C5 C4 178.42(12)
O3 C4 C5 O4 1.4(3)
C3 C4 C5 O4 -179.98(18)
O3 C4 C5 C6 -177.95(18)
C3 C4 C5 C6 0.6(3)
C11 N1 C7 C8 0.1(3)
C11 N1 C7 C12 179.6(2)
N1 C7 C8 C9 -0.4(3)
C12 C7 C8 C9 -180.0(2)
C7 N1 C11 C10 0.5(3)
C9 C10 C11 N1 -0.7(4)
C7 C8 C9 C10 0.3(4)
C11 C10 C9 C8 0.3(4)
